data_1547238
loop_
_publ_author_name
'Takase, Ko'
'Noguchi, Keiichi'
'Nakano, Koji'

_publ_section_title
;
 Circularly Polarized Luminescence from Chiral Spiro Molecules: Synthesis
 and Optical Properties of 10,10'-Spirobi(indeno[1,2-b][1]benzothiophene)
 Derivatives.
;
_journal_issue 19
_journal_name_full 'Organic letters'
_journal_page_first 5082
_journal_page_last 5085
_journal_paper_doi 10.1021/acs.orglett.7b02337
_journal_volume 19
_journal_year 2017
_chemical_formula_moiety 'C29 H16 S2'
_chemical_formula_sum 'C29 H16 S2'
_chemical_formula_weight 428.54
_chemical_name_systematic
;
 ?
;
_space_group_crystal_system orthorhombic
_space_group_IT_number 61
_space_group_name_Hall '-P 2ac 2ab'
_space_group_name_H-M_alt 'P b c a'
_symmetry_space_group_name_Hall '-P 2ac 2ab'
_symmetry_space_group_name_H-M 'P b c a'
_atom_sites_solution_hydrogens geom
_atom_sites_solution_primary direct
_atom_sites_solution_secondary difmap
_cell_angle_alpha 90
_cell_angle_beta 90
_cell_angle_gamma 90
_cell_formula_units_Z 8
_cell_length_a 15.2176(5)
_cell_length_b 8.3864(3)
_cell_length_c 32.8506(11)
_cell_measurement_reflns_used 19727
_cell_measurement_temperature 193(2)
_cell_measurement_theta_max 68.16
_cell_measurement_theta_min 3.96
_cell_volume 4192.4(2)
_computing_cell_refinement 'RAPID AUTO'
_computing_data_collection 'RAPID AUTO (Rigaku, 2004)'
_computing_data_reduction 'RAPID AUTO'
_computing_structure_refinement 'SHELXL-2014 (Sheldrick, 2014)'
_computing_structure_solution 'Il Milione (Burla, et al., 2007)'
_diffrn_ambient_temperature 193(2)
_diffrn_detector_area_resol_mean 10.000
_diffrn_measured_fraction_theta_full 0.992
_diffrn_measured_fraction_theta_max 0.991
_diffrn_measurement_device_type 'Rigaku R-AXIS RAPID'
_diffrn_measurement_method \w
_diffrn_radiation_type CuK\a
_diffrn_radiation_wavelength 1.54187
_diffrn_reflns_av_R_equivalents 0.0640
_diffrn_reflns_av_unetI/netI 0.0522
_diffrn_reflns_Laue_measured_fraction_full 0.992
_diffrn_reflns_Laue_measured_fraction_max 0.991
_diffrn_reflns_limit_h_max 17
_diffrn_reflns_limit_h_min -16
_diffrn_reflns_limit_k_max 10
_diffrn_reflns_limit_k_min -9
_diffrn_reflns_limit_l_max 39
_diffrn_reflns_limit_l_min -39
_diffrn_reflns_number 35742
_diffrn_reflns_point_group_measured_fraction_full 0.992
_diffrn_reflns_point_group_measured_fraction_max 0.991
_diffrn_reflns_theta_full 67.687
_diffrn_reflns_theta_max 68.236
_diffrn_reflns_theta_min 3.960
_diffrn_source 'Rotating anode'
_exptl_absorpt_coefficient_mu 2.396
_exptl_absorpt_correction_T_max 0.953
_exptl_absorpt_correction_T_min 0.553
_exptl_absorpt_correction_type numerical
_exptl_absorpt_process_details 'NUMABS (Rigaku, 1999)'
_exptl_crystal_colour colorless
_exptl_crystal_density_diffrn 1.358
_exptl_crystal_description platelet
_exptl_crystal_F_000 1776
_exptl_crystal_size_max 0.400
_exptl_crystal_size_mid 0.200
_exptl_crystal_size_min 0.020
_refine_diff_density_max 0.438
_refine_diff_density_min -0.509
_refine_diff_density_rms 0.075
_refine_ls_extinction_method none
_refine_ls_goodness_of_fit_ref 1.127
_refine_ls_hydrogen_treatment constr
_refine_ls_matrix_type full
_refine_ls_number_parameters 280
_refine_ls_number_reflns 3796
_refine_ls_number_restraints 0
_refine_ls_restrained_S_all 1.127
_refine_ls_R_factor_all 0.1155
_refine_ls_R_factor_gt 0.0779
_refine_ls_shift/su_max 0.000
_refine_ls_shift/su_mean 0.000
_refine_ls_structure_factor_coef Fsqd
_refine_ls_weighting_details 'w=1/[\s^2^(Fo^2^)+(0.1200P)^2^] where P=(Fo^2^+2Fc^2^)/3'
_refine_ls_weighting_scheme calc
_refine_ls_wR_factor_gt 0.1950
_refine_ls_wR_factor_ref 0.2390
_reflns_Friedel_coverage 0.000
_reflns_number_gt 2177
_reflns_number_total 3796
_reflns_threshold_expression 'I > 2\s(I)'
_cod_data_source_file ol7b02337_si_002.cif
_cod_data_source_block SS
_cod_depositor_comments 'Adding full bibliography for 1547238--1547239.cif.'
_cod_database_code 1547238
_shelx_space_group_comment
;
The symmetry employed for this shelxl refinement is uniquely defined
by the following loop, which should always be used as a source of
symmetry information in preference to the above space-group names.
They are only intended as comments.
;
_shelx_estimated_absorpt_t_min 0.447
_shelx_estimated_absorpt_t_max 0.954
_shelxl_version_number 2014-3

loop_
_space_group_symop_operation_xyz
'x, y, z'
'-x+1/2, y+1/2, z'
'x, -y+1/2, z+1/2'
'-x+1/2, -y, z+1/2'
'-x, -y, -z'
'x-1/2, -y-1/2, -z'
'-x, y-1/2, -z-1/2'
'x-1/2, y, -z-1/2'

loop_
_atom_site_label
_atom_site_type_symbol
_atom_site_fract_x
_atom_site_fract_y
_atom_site_fract_z
_atom_site_U_iso_or_equiv
_atom_site_adp_type
_atom_site_occupancy
_atom_site_site_symmetry_order
_atom_site_calc_flag
_atom_site_refinement_flags_posn
_atom_site_refinement_flags_adp
S1 S -0.07141(7) 1.04818(14) 0.22225(4) 0.0696(4) Uani 1 1 d . .
S2 S 0.15928(8) 0.82083(16) 0.03404(4) 0.0720(4) Uani 1 1 d . .
C1 C -0.0061(3) 0.7835(5) 0.12685(12) 0.0580(11) Uani 1 1 d . .
C2 C -0.1064(3) 0.7798(5) 0.12214(13) 0.0572(11) Uani 1 1 d . .
C3 C -0.1568(3) 0.7069(5) 0.09279(13) 0.0645(12) Uani 1 1 d . .
H3 H -0.1297 0.6469 0.0717 0.077 Uiso 1 1 calc R U
C4 C -0.2480(3) 0.7218(5) 0.09425(15) 0.0717(13) Uani 1 1 d . .
H4 H -0.2832 0.6735 0.0738 0.086 Uiso 1 1 calc R U
C5 C -0.2872(3) 0.8062(6) 0.12522(15) 0.0747(14) Uani 1 1 d . .
H5 H -0.3494 0.8145 0.1260 0.090 Uiso 1 1 calc R U
C6 C -0.2371(3) 0.8802(5) 0.15564(15) 0.0681(12) Uani 1 1 d . .
H6 H -0.2648 0.9378 0.1770 0.082 Uiso 1 1 calc R U
C7 C -0.1473(3) 0.8678(5) 0.15393(13) 0.0603(11) Uani 1 1 d . .
C8 C -0.0769(2) 0.9288(5) 0.17911(13) 0.0553(10) Uani 1 1 d . .
C9 C 0.0024(3) 0.8839(5) 0.16517(12) 0.0575(11) Uani 1 1 d . .
C10 C 0.0749(3) 0.9411(5) 0.18902(13) 0.0580(11) Uani 1 1 d . .
C11 C 0.0422(3) 1.0343(5) 0.22192(13) 0.0631(12) Uani 1 1 d . .
C12 C 0.1001(3) 1.1114(5) 0.24839(13) 0.0676(12) Uani 1 1 d . .
H12 H 0.0785 1.1743 0.2703 0.081 Uiso 1 1 calc R U
C13 C 0.1892(3) 1.0942(6) 0.24211(15) 0.0784(14) Uani 1 1 d . .
H13 H 0.2292 1.1468 0.2598 0.094 Uiso 1 1 calc R U
C14 C 0.2214(3) 1.0019(6) 0.21056(15) 0.0786(14) Uani 1 1 d . .
H14 H 0.2831 0.9913 0.2071 0.094 Uiso 1 1 calc R U
C15 C 0.1659(3) 0.9254(5) 0.18422(14) 0.0650(12) Uani 1 1 d . .
H15 H 0.1890 0.8620 0.1628 0.078 Uiso 1 1 calc R U
C16 C 0.0391(3) 0.6193(5) 0.12964(13) 0.0612(11) Uani 1 1 d . .
C17 C 0.0234(3) 0.4963(5) 0.15693(14) 0.0696(12) Uani 1 1 d . .
H17 H -0.0211 0.5057 0.1771 0.083 Uiso 1 1 calc R U
C18 C 0.0748(3) 0.3578(6) 0.15411(16) 0.0772(14) Uani 1 1 d . .
H18 H 0.0647 0.2719 0.1724 0.093 Uiso 1 1 calc R U
C19 C 0.1405(3) 0.3453(6) 0.12468(17) 0.0818(15) Uani 1 1 d . .
H19 H 0.1754 0.2515 0.1234 0.098 Uiso 1 1 calc R U
C20 C 0.1554(3) 0.4671(6) 0.09746(15) 0.0710(13) Uani 1 1 d . .
H20 H 0.1999 0.4573 0.0773 0.085 Uiso 1 1 calc R U
C21 C 0.1047(3) 0.6047(5) 0.09981(13) 0.0634(11) Uani 1 1 d . .
C22 C 0.1026(3) 0.7516(5) 0.07593(12) 0.0592(11) Uani 1 1 d . .
C23 C 0.0411(3) 0.8534(5) 0.09030(13) 0.0578(11) Uani 1 1 d . .
C24 C 0.0370(3) 0.9987(5) 0.06819(13) 0.0602(11) Uani 1 1 d . .
C25 C 0.0996(3) 0.9985(5) 0.03604(13) 0.0637(12) Uani 1 1 d . .
C26 C 0.1076(3) 1.1292(6) 0.01008(15) 0.0757(14) Uani 1 1 d . .
H26 H 0.1499 1.1296 -0.0112 0.091 Uiso 1 1 calc R U
C27 C 0.0526(3) 1.2573(7) 0.01598(15) 0.0782(14) Uani 1 1 d . .
H27 H 0.0567 1.3465 -0.0018 0.094 Uiso 1 1 calc R U
C28 C -0.0084(3) 1.2592(6) 0.04719(14) 0.0736(13) Uani 1 1 d . .
H28 H -0.0451 1.3500 0.0505 0.088 Uiso 1 1 calc R U
C29 C -0.0173(3) 1.1316(5) 0.07363(14) 0.0657(12) Uani 1 1 d . .
H29 H -0.0594 1.1343 0.0950 0.079 Uiso 1 1 calc R U

loop_
_atom_site_aniso_label
_atom_site_aniso_U_11
_atom_site_aniso_U_22
_atom_site_aniso_U_33
_atom_site_aniso_U_23
_atom_site_aniso_U_13
_atom_site_aniso_U_12
S1 0.0642(8) 0.0723(8) 0.0723(8) -0.0098(6) 0.0129(5) -0.0030(6)
S2 0.0563(8) 0.0936(9) 0.0663(8) -0.0061(6) 0.0052(5) -0.0038(6)
C1 0.049(3) 0.065(3) 0.060(2) -0.005(2) 0.0029(19) 0.000(2)
C2 0.049(3) 0.061(3) 0.061(3) 0.006(2) 0.010(2) 0.002(2)
C3 0.065(3) 0.065(3) 0.064(3) -0.001(2) 0.004(2) -0.004(2)
C4 0.055(3) 0.075(3) 0.085(3) 0.004(3) -0.003(2) -0.007(2)
C5 0.053(3) 0.076(3) 0.095(4) 0.000(3) 0.007(3) 0.002(2)
C6 0.053(3) 0.063(3) 0.088(3) 0.000(2) 0.014(2) 0.003(2)
C7 0.053(3) 0.060(3) 0.068(3) 0.007(2) 0.002(2) -0.005(2)
C8 0.045(2) 0.057(3) 0.064(3) -0.002(2) 0.0070(19) 0.0006(19)
C9 0.056(3) 0.060(3) 0.057(2) -0.002(2) 0.002(2) -0.001(2)
C10 0.058(3) 0.056(3) 0.060(3) 0.002(2) 0.002(2) 0.001(2)
C11 0.065(3) 0.060(3) 0.064(3) 0.000(2) 0.002(2) 0.003(2)
C12 0.070(3) 0.075(3) 0.058(3) -0.003(2) 0.004(2) -0.003(2)
C13 0.081(4) 0.080(3) 0.074(3) 0.000(3) -0.015(3) -0.002(3)
C14 0.061(3) 0.090(4) 0.085(3) -0.010(3) -0.006(3) 0.006(3)
C15 0.059(3) 0.066(3) 0.070(3) -0.010(2) -0.001(2) 0.005(2)
C16 0.059(3) 0.062(3) 0.062(3) -0.003(2) -0.003(2) 0.003(2)
C17 0.073(3) 0.068(3) 0.068(3) 0.000(2) 0.000(2) -0.001(2)
C18 0.087(4) 0.067(3) 0.077(3) -0.005(3) -0.017(3) 0.002(3)
C19 0.080(4) 0.070(3) 0.095(4) -0.013(3) -0.025(3) 0.013(3)
C20 0.057(3) 0.078(3) 0.078(3) -0.016(3) -0.007(2) 0.005(2)
C21 0.054(3) 0.070(3) 0.066(3) -0.010(2) -0.008(2) 0.003(2)
C22 0.048(3) 0.070(3) 0.059(2) -0.002(2) -0.0015(19) -0.004(2)
C23 0.051(3) 0.065(3) 0.058(2) -0.007(2) 0.0049(19) -0.003(2)
C24 0.054(3) 0.066(3) 0.061(3) 0.003(2) -0.004(2) -0.009(2)
C25 0.057(3) 0.073(3) 0.062(3) 0.001(2) -0.006(2) -0.009(2)
C26 0.060(3) 0.102(4) 0.065(3) 0.008(3) -0.001(2) -0.014(3)
C27 0.071(3) 0.088(4) 0.076(3) 0.018(3) -0.010(3) -0.020(3)
C28 0.077(3) 0.068(3) 0.075(3) 0.002(3) -0.008(3) -0.004(3)
C29 0.062(3) 0.068(3) 0.067(3) -0.001(2) -0.001(2) -0.003(2)

loop_
_atom_type_symbol
_atom_type_description
_atom_type_scat_dispersion_real
_atom_type_scat_dispersion_imag
_atom_type_scat_source
C C 0.0181 0.0091 'International Tables Vol C Tables 4.2.6.8 and 6.1.1.4'
H H 0.0000 0.0000 'International Tables Vol C Tables 4.2.6.8 and 6.1.1.4'
S S 0.3331 0.5567 'International Tables Vol C Tables 4.2.6.8 and 6.1.1.4'

loop_
_geom_angle_atom_site_label_1
_geom_angle_atom_site_label_2
_geom_angle_atom_site_label_3
_geom_angle
C11 S1 C8 90.2(2)
C22 S2 C25 89.8(2)
C23 C1 C9 113.7(3)
C23 C1 C2 113.5(3)
C9 C1 C2 100.3(3)
C23 C1 C16 100.4(3)
C9 C1 C16 114.1(3)
C2 C1 C16 115.6(3)
C3 C2 C7 120.1(4)
C3 C2 C1 129.4(4)
C7 C2 C1 110.5(4)
C2 C3 C4 119.4(4)
C2 C3 H3 120.3
C4 C3 H3 120.3
C5 C4 C3 120.2(5)
C5 C4 H4 119.9
C3 C4 H4 119.9
C4 C5 C6 121.3(4)
C4 C5 H5 119.3
C6 C5 H5 119.3
C7 C6 C5 118.6(4)
C7 C6 H6 120.7
C5 C6 H6 120.7
C6 C7 C2 120.4(4)
C6 C7 C8 133.4(4)
C2 C7 C8 106.2(4)
C9 C8 C7 111.7(4)
C9 C8 S1 113.3(3)
C7 C8 S1 134.9(3)
C8 C9 C10 114.2(4)
C8 C9 C1 111.2(4)
C10 C9 C1 134.6(4)
C15 C10 C11 118.9(4)
C15 C10 C9 131.9(4)
C11 C10 C9 109.2(4)
C12 C11 C10 120.4(4)
C12 C11 S1 126.5(4)
C10 C11 S1 113.0(3)
C13 C12 C11 118.6(4)
C13 C12 H12 120.7
C11 C12 H12 120.7
C12 C13 C14 121.2(5)
C12 C13 H13 119.4
C14 C13 H13 119.4
C15 C14 C13 121.2(4)
C15 C14 H14 119.4
C13 C14 H14 119.4
C14 C15 C10 119.7(4)
C14 C15 H15 120.2
C10 C15 H15 120.2
C17 C16 C21 120.6(4)
C17 C16 C1 128.7(4)
C21 C16 C1 110.7(4)
C16 C17 C18 118.5(4)
C16 C17 H17 120.8
C18 C17 H17 120.8
C19 C18 C17 120.5(5)
C19 C18 H18 119.8
C17 C18 H18 119.8
C20 C19 C18 120.9(5)
C20 C19 H19 119.6
C18 C19 H19 119.6
C19 C20 C21 119.2(5)
C19 C20 H20 120.4
C21 C20 H20 120.4
C20 C21 C16 120.4(4)
C20 C21 C22 133.0(4)
C16 C21 C22 106.6(4)
C23 C22 C21 111.1(4)
C23 C22 S2 114.4(3)
C21 C22 S2 134.5(3)
C22 C23 C24 113.2(4)
C22 C23 C1 111.1(4)
C24 C23 C1 135.7(4)
C29 C24 C23 130.1(4)
C29 C24 C25 119.4(4)
C23 C24 C25 110.5(4)
C26 C25 C24 120.8(4)
C26 C25 S2 127.0(4)
C24 C25 S2 112.2(3)
C27 C26 C25 118.3(5)
C27 C26 H26 120.8
C25 C26 H26 120.8
C26 C27 C28 121.5(5)
C26 C27 H27 119.3
C28 C27 H27 119.3
C27 C28 C29 121.4(5)
C27 C28 H28 119.3
C29 C28 H28 119.3
C28 C29 C24 118.5(4)
C28 C29 H29 120.7
C24 C29 H29 120.7

loop_
_geom_bond_atom_site_label_1
_geom_bond_atom_site_label_2
_geom_bond_distance
S1 C11 1.732(5)
S1 C8 1.737(4)
S2 C22 1.725(4)
S2 C25 1.747(5)
C1 C23 1.517(5)
C1 C9 1.520(5)
C1 C2 1.535(6)
C1 C16 1.542(6)
C2 C3 1.376(6)
C2 C7 1.422(5)
C3 C4 1.395(6)
C3 H3 0.9500
C4 C5 1.375(6)
C4 H4 0.9500
C5 C6 1.402(6)
C5 H5 0.9500
C6 C7 1.372(5)
C6 H6 0.9500
C7 C8 1.447(5)
C8 C9 1.344(5)
C9 C10 1.436(5)
C10 C15 1.400(5)
C10 C11 1.424(6)
C11 C12 1.396(6)
C12 C13 1.380(6)
C12 H12 0.9500
C13 C14 1.383(6)
C13 H13 0.9500
C14 C15 1.369(6)
C14 H14 0.9500
C15 H15 0.9500
C16 C17 1.387(6)
C16 C21 1.404(6)
C17 C18 1.403(6)
C17 H17 0.9500
C18 C19 1.395(7)
C18 H18 0.9500
C19 C20 1.377(6)
C19 H19 0.9500
C20 C21 1.390(6)
C20 H20 0.9500
C21 C22 1.461(6)
C22 C23 1.352(5)
C23 C24 1.420(5)
C24 C29 1.399(5)
C24 C25 1.421(6)
C25 C26 1.394(6)
C26 C27 1.375(7)
C26 H26 0.9500
C27 C28 1.384(6)
C27 H27 0.9500
C28 C29 1.385(6)
C28 H28 0.9500
C29 H29 0.9500

loop_
_geom_torsion_atom_site_label_1
_geom_torsion_atom_site_label_2
_geom_torsion_atom_site_label_3
_geom_torsion_atom_site_label_4
_geom_torsion
C23 C1 C2 C3 58.3(6)
C9 C1 C2 C3 180.0(4)
C16 C1 C2 C3 -56.9(6)
C23 C1 C2 C7 -121.4(4)
C9 C1 C2 C7 0.2(4)
C16 C1 C2 C7 123.3(4)
C7 C2 C3 C4 0.8(6)
C1 C2 C3 C4 -179.0(4)
C2 C3 C4 C5 -1.2(7)
C3 C4 C5 C6 0.7(7)
C4 C5 C6 C7 0.4(7)
C5 C6 C7 C2 -0.8(6)
C5 C6 C7 C8 179.2(4)
C3 C2 C7 C6 0.2(6)
C1 C2 C7 C6 -180.0(4)
C3 C2 C7 C8 -179.7(4)
C1 C2 C7 C8 0.1(4)
C6 C7 C8 C9 179.7(5)
C2 C7 C8 C9 -0.3(5)
C6 C7 C8 S1 -1.6(8)
C2 C7 C8 S1 178.3(4)
C11 S1 C8 C9 -0.9(3)
C11 S1 C8 C7 -179.6(5)
C7 C8 C9 C10 180.0(3)
S1 C8 C9 C10 1.0(5)
C7 C8 C9 C1 0.5(5)
S1 C8 C9 C1 -178.5(3)
C23 C1 C9 C8 121.1(4)
C2 C1 C9 C8 -0.4(4)
C16 C1 C9 C8 -124.5(4)
C23 C1 C9 C10 -58.3(6)
C2 C1 C9 C10 -179.8(4)
C16 C1 C9 C10 56.1(6)
C8 C9 C10 C15 -177.8(4)
C1 C9 C10 C15 1.5(8)
C8 C9 C10 C11 -0.5(5)
C1 C9 C10 C11 178.8(4)
C15 C10 C11 C12 1.3(6)
C9 C10 C11 C12 -176.4(4)
C15 C10 C11 S1 177.5(3)
C9 C10 C11 S1 -0.2(4)
C8 S1 C11 C12 176.5(4)
C8 S1 C11 C10 0.6(3)
C10 C11 C12 C13 -0.4(6)
S1 C11 C12 C13 -176.1(3)
C11 C12 C13 C14 -0.5(7)
C12 C13 C14 C15 0.6(8)
C13 C14 C15 C10 0.3(7)
C11 C10 C15 C14 -1.2(7)
C9 C10 C15 C14 175.8(4)
C23 C1 C16 C17 -178.8(4)
C9 C1 C16 C17 59.2(6)
C2 C1 C16 C17 -56.2(6)
C23 C1 C16 C21 2.3(4)
C9 C1 C16 C21 -119.7(4)
C2 C1 C16 C21 124.9(4)
C21 C16 C17 C18 0.3(7)
C1 C16 C17 C18 -178.5(4)
C16 C17 C18 C19 0.5(7)
C17 C18 C19 C20 -1.0(7)
C18 C19 C20 C21 0.7(7)
C19 C20 C21 C16 0.1(6)
C19 C20 C21 C22 -179.0(4)
C17 C16 C21 C20 -0.6(6)
C1 C16 C21 C20 178.4(4)
C17 C16 C21 C22 178.7(4)
C1 C16 C21 C22 -2.3(5)
C20 C21 C22 C23 -179.5(4)
C16 C21 C22 C23 1.2(5)
C20 C21 C22 S2 1.3(8)
C16 C21 C22 S2 -177.9(3)
C25 S2 C22 C23 1.2(3)
C25 S2 C22 C21 -179.7(4)
C21 C22 C23 C24 179.6(3)
S2 C22 C23 C24 -1.1(5)
C21 C22 C23 C1 0.3(5)
S2 C22 C23 C1 179.6(3)
C9 C1 C23 C22 120.7(4)
C2 C1 C23 C22 -125.5(4)
C16 C1 C23 C22 -1.6(4)
C9 C1 C23 C24 -58.3(6)
C2 C1 C23 C24 55.4(6)
C16 C1 C23 C24 179.4(5)
C22 C23 C24 C29 179.9(4)
C1 C23 C24 C29 -1.1(8)
C22 C23 C24 C25 0.3(5)
C1 C23 C24 C25 179.3(4)
C29 C24 C25 C26 0.3(6)
C23 C24 C25 C26 179.9(4)
C29 C24 C25 S2 -179.0(3)
C23 C24 C25 S2 0.6(5)
C22 S2 C25 C26 179.8(4)
C22 S2 C25 C24 -1.0(3)
C24 C25 C26 C27 -0.9(7)
S2 C25 C26 C27 178.3(3)
C25 C26 C27 C28 1.0(7)
C26 C27 C28 C29 -0.5(7)
C27 C28 C29 C24 -0.1(6)
C23 C24 C29 C28 -179.3(4)
C25 C24 C29 C28 0.2(6)
